data_7150981
loop_
_publ_author_name
'Christie, Victoria B.'
'Barnard, Jonathan H.'
'Batsanov, Andrei S.'
'Bridgens, Caroline E.'
'Cartmell, Emily B.'
'Collings, Jonathan C.'
'Maltman, Daniel J.'
'Redfern, Christopher P. F.'
'Marder, Todd B.'
'Przyborski, Stefan'
'Whiting, Andrew'

_publ_section_title
;
 Synthesis and evaluation of synthetic retinoid derivatives as inducers
 of stem cell differentiation
;
_journal_issue 19
_journal_name_full 'Organic &amp; Biomolecular Chemistry'
_journal_page_first 3497
_journal_page_last 3507
_journal_paper_doi 10.1039/b808574a
_journal_volume 6
_journal_year 2008
_chemical_formula_moiety 'C24 H26 O2'
_chemical_formula_sum 'C24 H26 O2'
_chemical_formula_weight 346.45
_chemical_melting_point 374
_chemical_name_systematic
; 3-(5,5,8,8-Tetramethyl-5,6,7,8-tetrahydronaphthalen-2-
ylethynyl)benzoic acid methyl ester
;
_space_group_IT_number 14
_symmetry_cell_setting monoclinic
_symmetry_space_group_name_Hall '-P 2ybc'
_symmetry_space_group_name_H-M 'P 1 21/c 1'
_atom_sites_solution_hydrogens difmap
_atom_sites_solution_primary direct
_atom_sites_solution_secondary difmap
_audit_creation_method SHELXL-97
_cell_angle_alpha 90.00
_cell_angle_beta 90.534(3)
_cell_angle_gamma 90.00
_cell_formula_units_Z 4
_cell_length_a 14.2333(16)
_cell_length_b 5.9012(6)
_cell_length_c 23.004(2)
_cell_measurement_reflns_used 5416
_cell_measurement_temperature 120(2)
_cell_measurement_theta_max 28.94
_cell_measurement_theta_min 2.27
_cell_volume 1932.1(3)
_computing_cell_refinement 'SAINT version 6.45A (Bruker, 2003)'
_computing_data_collection 'SMART version 5.049 (Bruker, 1998)'
_computing_data_reduction 'SAINT version 6.45A (Bruker, 2003)'
_computing_molecular_graphics 'SHELXTL version 6.14 (Bruker, 2003)'
_computing_publication_material 'SHELXTL version 6.14 (Bruker, 2003)'
_computing_structure_refinement 'SHELXTL version 6.14 (Bruker, 2003)'
_computing_structure_solution 'SHELXTL version 6.14 (Bruker, 2003)'
_diffrn_ambient_temperature 120(2)
_diffrn_detector_area_resol_mean 8
_diffrn_measured_fraction_theta_full 0.993
_diffrn_measured_fraction_theta_max 0.993
_diffrn_measurement_device_type 'Siemens SMART 1K CCD area detector'
_diffrn_measurement_method '\w scans'
_diffrn_radiation_monochromator graphite
_diffrn_radiation_source 'fine-focus sealed tube'
_diffrn_radiation_type MoK\a
_diffrn_radiation_wavelength 0.71073
_diffrn_reflns_av_R_equivalents 0.0375
_diffrn_reflns_av_sigmaI/netI 0.0342
_diffrn_reflns_limit_h_max 18
_diffrn_reflns_limit_h_min -19
_diffrn_reflns_limit_k_max 8
_diffrn_reflns_limit_k_min -7
_diffrn_reflns_limit_l_max 31
_diffrn_reflns_limit_l_min -31
_diffrn_reflns_number 21562
_diffrn_reflns_theta_full 29.06
_diffrn_reflns_theta_max 29.06
_diffrn_reflns_theta_min 1.43
_diffrn_standards_number 0
_exptl_absorpt_coefficient_mu 0.074
_exptl_absorpt_correction_type none
_exptl_crystal_colour colourless
_exptl_crystal_density_diffrn 1.191
_exptl_crystal_density_method 'not measured'
_exptl_crystal_description plate
_exptl_crystal_F_000 744
_exptl_crystal_size_max 0.46
_exptl_crystal_size_mid 0.23
_exptl_crystal_size_min 0.10
_refine_diff_density_max 0.293
_refine_diff_density_min -0.189
_refine_diff_density_rms 0.040
_refine_ls_extinction_method none
_refine_ls_goodness_of_fit_ref 1.027
_refine_ls_hydrogen_treatment refall
_refine_ls_matrix_type full
_refine_ls_number_parameters 339
_refine_ls_number_reflns 5116
_refine_ls_number_restraints 0
_refine_ls_restrained_S_all 1.027
_refine_ls_R_factor_all 0.0651
_refine_ls_R_factor_gt 0.0436
_refine_ls_shift/su_max 0.001
_refine_ls_shift/su_mean 0.000
_refine_ls_structure_factor_coef Fsqd
_refine_ls_weighting_details 'calc w=1/[\s^2^(Fo^2^)+(0.0483P)^2^+0.4755P] where P=(Fo^2^+2Fc^2^)/3'
_refine_ls_weighting_scheme calc
_refine_ls_wR_factor_gt 0.0990
_refine_ls_wR_factor_ref 0.1077
_reflns_number_gt 3878
_reflns_number_total 5116
_reflns_threshold_expression I>2\s(I)
_cod_data_source_file b808574a.txt
_cod_data_source_block (7b)
_cod_depositor_comments
;
The following automatic conversions were performed:
'_symmetry_cell_setting' value 'Monoclinic' changed to 'monoclinic'
according to '/home/saulius/struct/CIF-dictionaries/cif_core.dic'
dictionary named 'cif_core.dic' version 2.4.1 from 2010-06-29.

Automatic conversion script
Id: cif_fix_enum 1527 2010-12-29 10:47:43Z saulius 
;
_cod_original_cell_volume 1932.1(4)
_cod_original_sg_symbol_H-M 'P 21/c'
_cod_database_code 7150981

loop_
_symmetry_equiv_pos_as_xyz
'x, y, z'
'-x, y+1/2, -z+1/2'
'-x, -y, -z'
'x, -y-1/2, z-1/2'

loop_
_atom_site_label
_atom_site_type_symbol
_atom_site_fract_x
_atom_site_fract_y
_atom_site_fract_z
_atom_site_U_iso_or_equiv
_atom_site_adp_type
_atom_site_occupancy
_atom_site_symmetry_multiplicity
_atom_site_calc_flag
_atom_site_refinement_flags
_atom_site_disorder_assembly
_atom_site_disorder_group
O1 O 0.83083(6) 0.40976(15) 0.69892(4) 0.0272(2) Uani 1 1 d . . .
O2 O 0.87249(7) 0.06077(17) 0.72771(5) 0.0362(2) Uani 1 1 d . . .
C1 C 0.22068(8) 1.1465(2) 0.47779(5) 0.0226(2) Uani 1 1 d . . .
C2 C 0.15610(10) 1.2867(2) 0.51700(6) 0.0276(3) Uani 1 1 d . . .
H2A H 0.1978(10) 1.396(3) 0.5401(6) 0.030(4) Uiso 1 1 d . . .
H2B H 0.1119(11) 1.375(3) 0.4921(6) 0.033(4) Uiso 1 1 d . . .
C3 C 0.10194(9) 1.1398(2) 0.55895(5) 0.0254(3) Uani 1 1 d . . .
H3A H 0.0613(10) 1.026(3) 0.5368(6) 0.029(4) Uiso 1 1 d . . .
H3B H 0.0576(11) 1.232(3) 0.5828(6) 0.034(4) Uiso 1 1 d . . .
C4 C 0.16532(8) 1.0060(2) 0.60096(5) 0.0206(2) Uani 1 1 d . . .
C5 C 0.30897(8) 0.7583(2) 0.60014(5) 0.0208(2) Uani 1 1 d . . .
H5 H 0.2908(10) 0.705(2) 0.6391(6) 0.027(4) Uiso 1 1 d . . .
C6 C 0.39261(8) 0.6755(2) 0.57741(5) 0.0228(2) Uani 1 1 d . . .
C7 C 0.42185(9) 0.7552(2) 0.52325(5) 0.0255(3) Uani 1 1 d . . .
H7 H 0.4819(11) 0.703(3) 0.5067(6) 0.032(4) Uiso 1 1 d . . .
C8 C 0.36602(9) 0.9075(2) 0.49314(5) 0.0239(3) Uani 1 1 d . . .
H8 H 0.3862(11) 0.961(3) 0.4545(7) 0.036(4) Uiso 1 1 d . . .
C9 C 0.28136(8) 0.9894(2) 0.51523(5) 0.0194(2) Uani 1 1 d . . .
C10 C 0.25271(8) 0.9145(2) 0.57042(5) 0.0184(2) Uani 1 1 d . . .
C11 C 0.27980(11) 1.3116(3) 0.44200(6) 0.0341(3) Uani 1 1 d . . .
H111 H 0.3189(11) 1.238(3) 0.4111(7) 0.040(4) Uiso 1 1 d . . .
H112 H 0.2369(13) 1.425(3) 0.4220(7) 0.050(5) Uiso 1 1 d . . .
H113 H 0.3230(12) 1.402(3) 0.4666(7) 0.040(4) Uiso 1 1 d . . .
C12 C 0.16309(10) 0.9977(3) 0.43573(6) 0.0309(3) Uani 1 1 d . . .
H121 H 0.1200(11) 0.889(3) 0.4562(7) 0.039(4) Uiso 1 1 d . . .
H122 H 0.2067(11) 0.914(3) 0.4102(7) 0.036(4) Uiso 1 1 d . . .
H123 H 0.1212(12) 1.096(3) 0.4107(7) 0.046(5) Uiso 1 1 d . . .
C13 C 0.19902(10) 1.1607(2) 0.65079(6) 0.0279(3) Uani 1 1 d . . .
H131 H 0.2410(11) 1.075(3) 0.6787(7) 0.036(4) Uiso 1 1 d . . .
H132 H 0.2377(11) 1.290(3) 0.6353(7) 0.036(4) Uiso 1 1 d . . .
H133 H 0.1444(11) 1.221(3) 0.6718(6) 0.031(4) Uiso 1 1 d . . .
C14 C 0.10574(10) 0.8139(2) 0.62654(6) 0.0283(3) Uani 1 1 d . . .
H141 H 0.1400(10) 0.728(3) 0.6580(6) 0.031(4) Uiso 1 1 d . . .
H142 H 0.0477(11) 0.878(3) 0.6444(6) 0.032(4) Uiso 1 1 d . . .
H143 H 0.0869(11) 0.704(3) 0.5954(7) 0.039(4) Uiso 1 1 d . . .
C15 C 0.44820(9) 0.5123(2) 0.60877(5) 0.0251(3) Uani 1 1 d . . .
C16 C 0.49611(8) 0.3770(2) 0.63410(5) 0.0241(3) Uani 1 1 d . . .
C17 C 0.55769(8) 0.2222(2) 0.66399(5) 0.0212(2) Uani 1 1 d . . .
C18 C 0.52639(9) 0.0090(2) 0.68227(5) 0.0246(3) Uani 1 1 d . . .
H18 H 0.4607(11) -0.033(3) 0.6754(6) 0.035(4) Uiso 1 1 d . . .
C19 C 0.58766(9) -0.1384(2) 0.71016(5) 0.0264(3) Uani 1 1 d . . .
H19 H 0.5659(10) -0.288(3) 0.7222(6) 0.032(4) Uiso 1 1 d . . .
C20 C 0.68071(9) -0.0781(2) 0.71993(5) 0.0244(3) Uani 1 1 d . . .
H20 H 0.7245(11) -0.178(3) 0.7378(6) 0.034(4) Uiso 1 1 d . . .
C21 C 0.71237(8) 0.1347(2) 0.70227(5) 0.0197(2) Uani 1 1 d . . .
C22 C 0.65101(8) 0.2840(2) 0.67460(5) 0.0200(2) Uani 1 1 d . . .
H22 H 0.6725(10) 0.430(2) 0.6627(6) 0.022(3) Uiso 1 1 d . . .
C23 C 0.81313(9) 0.1923(2) 0.71129(5) 0.0228(3) Uani 1 1 d . . .
C24 C 0.92766(10) 0.4813(3) 0.70483(7) 0.0341(3) Uani 1 1 d . . .
H241 H 0.9641(12) 0.405(3) 0.6749(8) 0.049(5) Uiso 1 1 d . . .
H242 H 0.9259(12) 0.645(3) 0.6999(7) 0.051(5) Uiso 1 1 d . . .
H243 H 0.9512(12) 0.447(3) 0.7439(8) 0.049(5) Uiso 1 1 d . . .

loop_
_atom_site_aniso_label
_atom_site_aniso_U_11
_atom_site_aniso_U_22
_atom_site_aniso_U_33
_atom_site_aniso_U_23
_atom_site_aniso_U_13
_atom_site_aniso_U_12
O1 0.0213(4) 0.0242(5) 0.0359(5) 0.0037(4) -0.0030(4) -0.0020(4)
O2 0.0293(5) 0.0296(5) 0.0494(6) 0.0037(4) -0.0131(4) 0.0052(4)
C1 0.0233(6) 0.0241(6) 0.0206(5) 0.0022(4) -0.0003(4) 0.0014(5)
C2 0.0310(7) 0.0258(7) 0.0258(6) 0.0030(5) 0.0001(5) 0.0072(6)
C3 0.0217(6) 0.0299(7) 0.0248(6) -0.0011(5) 0.0018(5) 0.0062(5)
C4 0.0204(6) 0.0213(6) 0.0201(5) -0.0008(4) 0.0014(4) -0.0002(5)
C5 0.0202(6) 0.0204(6) 0.0216(5) -0.0006(4) -0.0018(4) -0.0026(5)
C6 0.0187(6) 0.0213(6) 0.0282(6) -0.0027(5) -0.0047(4) -0.0009(5)
C7 0.0189(6) 0.0274(7) 0.0301(6) -0.0029(5) 0.0023(5) 0.0012(5)
C8 0.0222(6) 0.0258(6) 0.0238(6) -0.0002(5) 0.0035(5) -0.0020(5)
C9 0.0192(6) 0.0185(6) 0.0204(5) -0.0017(4) -0.0016(4) -0.0028(4)
C10 0.0171(5) 0.0179(5) 0.0202(5) -0.0027(4) -0.0009(4) -0.0020(4)
C11 0.0342(8) 0.0336(8) 0.0347(7) 0.0121(6) 0.0048(6) 0.0004(6)
C12 0.0273(7) 0.0409(8) 0.0245(6) -0.0032(6) -0.0043(5) 0.0015(6)
C13 0.0305(7) 0.0289(7) 0.0242(6) -0.0064(5) 0.0004(5) 0.0015(6)
C14 0.0248(7) 0.0281(7) 0.0321(7) 0.0019(5) 0.0062(5) -0.0025(5)
C15 0.0206(6) 0.0251(6) 0.0296(6) -0.0036(5) -0.0023(5) -0.0005(5)
C16 0.0197(6) 0.0252(6) 0.0276(6) -0.0015(5) -0.0007(5) -0.0001(5)
C17 0.0218(6) 0.0212(6) 0.0205(5) -0.0021(4) 0.0012(4) 0.0023(5)
C18 0.0228(6) 0.0245(6) 0.0264(6) -0.0035(5) 0.0026(5) -0.0027(5)
C19 0.0331(7) 0.0194(6) 0.0267(6) 0.0018(5) 0.0044(5) -0.0027(5)
C20 0.0306(7) 0.0212(6) 0.0214(6) 0.0034(4) -0.0009(5) 0.0028(5)
C21 0.0231(6) 0.0193(6) 0.0167(5) 0.0000(4) 0.0002(4) 0.0017(5)
C22 0.0221(6) 0.0172(6) 0.0208(5) 0.0015(4) 0.0016(4) 0.0005(5)
C23 0.0255(6) 0.0222(6) 0.0204(5) -0.0007(4) -0.0025(4) 0.0017(5)
C24 0.0218(7) 0.0348(8) 0.0457(9) -0.0008(7) -0.0006(6) -0.0056(6)

loop_
_atom_type_symbol
_atom_type_description
_atom_type_scat_dispersion_real
_atom_type_scat_dispersion_imag
_atom_type_scat_source
C C 0.0033 0.0016 'International Tables Vol C Tables 4.2.6.8 and 6.1.1.4'
H H 0.0000 0.0000 'International Tables Vol C Tables 4.2.6.8 and 6.1.1.4'
O O 0.0106 0.0060 'International Tables Vol C Tables 4.2.6.8 and 6.1.1.4'

loop_
_exptl_crystal_face_index_h
_exptl_crystal_face_index_k
_exptl_crystal_face_index_l
_exptl_crystal_face_perp_dist
-1.00 0.00 0.00 0.0500
1.00 0.00 0.00 0.0500
0.00 1.00 0.00 0.2300
0.00 -1.00 0.00 0.2300
0.00 0.00 1.00 0.1150
0.00 0.00 -1.00 0.1150
1.00 0.00 2.00 0.0950
1.00 0.00 -2.00 0.0950

loop_
_geom_angle_atom_site_label_1
_geom_angle_atom_site_label_2
_geom_angle_atom_site_label_3
_geom_angle
_geom_angle_site_symmetry_1
_geom_angle_site_symmetry_3
_geom_angle_publ_flag
C23 O1 C24 116.16(11) . . ?
C9 C1 C11 112.23(10) . . ?
C9 C1 C2 109.52(9) . . ?
C11 C1 C2 107.94(11) . . ?
C9 C1 C12 107.66(10) . . ?
C11 C1 C12 108.49(11) . . ?
C2 C1 C12 111.03(11) . . ?
C3 C2 C1 112.16(11) . . ?
C3 C2 H2A 109.1(8) . . ?
C1 C2 H2A 107.4(8) . . ?
C3 C2 H2B 110.0(9) . . ?
C1 C2 H2B 108.9(9) . . ?
H2A C2 H2B 109.2(12) . . ?
C2 C3 C4 113.35(10) . . ?
C2 C3 H3A 110.4(8) . . ?
C4 C3 H3A 107.6(8) . . ?
C2 C3 H3B 111.5(9) . . ?
C4 C3 H3B 107.7(9) . . ?
H3A C3 H3B 105.9(12) . . ?
C10 C4 C3 111.56(9) . . ?
C10 C4 C14 111.64(10) . . ?
C3 C4 C14 107.32(10) . . ?
C10 C4 C13 107.57(10) . . ?
C3 C4 C13 109.97(10) . . ?
C14 C4 C13 108.77(10) . . ?
C6 C5 C10 122.43(11) . . ?
C6 C5 H5 117.4(8) . . ?
C10 C5 H5 120.2(8) . . ?
C5 C6 C7 118.58(11) . . ?
C5 C6 C15 121.03(11) . . ?
C7 C6 C15 120.39(11) . . ?
C8 C7 C6 119.41(11) . . ?
C8 C7 H7 120.3(9) . . ?
C6 C7 H7 120.3(9) . . ?
C7 C8 C9 122.43(11) . . ?
C7 C8 H8 119.3(9) . . ?
C9 C8 H8 118.3(9) . . ?
C8 C9 C10 118.47(11) . . ?
C8 C9 C1 119.31(10) . . ?
C10 C9 C1 122.14(10) . . ?
C5 C10 C9 118.65(11) . . ?
C5 C10 C4 118.20(10) . . ?
C9 C10 C4 123.06(10) . . ?
C1 C11 H111 114.4(10) . . ?
C1 C11 H112 109.4(10) . . ?
H111 C11 H112 107.6(13) . . ?
C1 C11 H113 112.1(9) . . ?
H111 C11 H113 107.0(13) . . ?
H112 C11 H113 105.9(14) . . ?
C1 C12 H121 113.1(9) . . ?
C1 C12 H122 109.0(9) . . ?
H121 C12 H122 110.3(13) . . ?
C1 C12 H123 109.8(10) . . ?
H121 C12 H123 106.0(13) . . ?
H122 C12 H123 108.5(13) . . ?
C4 C13 H131 110.9(9) . . ?
C4 C13 H132 110.8(9) . . ?
H131 C13 H132 106.4(13) . . ?
C4 C13 H133 109.8(9) . . ?
H131 C13 H133 109.4(12) . . ?
H132 C13 H133 109.5(13) . . ?
C4 C14 H141 112.5(9) . . ?
C4 C14 H142 109.7(9) . . ?
H141 C14 H142 107.1(12) . . ?
C4 C14 H143 110.4(9) . . ?
H141 C14 H143 108.1(12) . . ?
H142 C14 H143 108.9(12) . . ?
C16 C15 C6 178.60(14) . . ?
C15 C16 C17 177.02(14) . . ?
C22 C17 C18 119.13(11) . . ?
C22 C17 C16 119.50(11) . . ?
C18 C17 C16 121.36(11) . . ?
C19 C18 C17 120.17(12) . . ?
C19 C18 H18 121.0(9) . . ?
C17 C18 H18 118.9(9) . . ?
C18 C19 C20 120.66(12) . . ?
C18 C19 H19 119.9(9) . . ?
C20 C19 H19 119.4(9) . . ?
C19 C20 C21 119.58(12) . . ?
C19 C20 H20 122.3(9) . . ?
C21 C20 H20 118.1(9) . . ?
C22 C21 C20 120.02(11) . . ?
C22 C21 C23 121.31(11) . . ?
C20 C21 C23 118.61(11) . . ?
C21 C22 C17 120.42(11) . . ?
C21 C22 H22 120.1(8) . . ?
C17 C22 H22 119.4(8) . . ?
O2 C23 O1 123.44(12) . . ?
O2 C23 C21 124.66(11) . . ?
O1 C23 C21 111.90(10) . . ?
O1 C24 H241 108.2(10) . . ?
O1 C24 H242 104.8(10) . . ?
H241 C24 H242 112.7(15) . . ?
O1 C24 H243 110.2(10) . . ?
H241 C24 H243 111.9(15) . . ?
H242 C24 H243 108.9(15) . . ?

loop_
_geom_bond_atom_site_label_1
_geom_bond_atom_site_label_2
_geom_bond_distance
_geom_bond_site_symmetry_2
_geom_bond_publ_flag
O1 C23 1.3387(15) . ?
O1 C24 1.4466(16) . ?
O2 C23 1.2055(15) . ?
C1 C9 1.5276(16) . ?
C1 C11 1.5321(18) . ?
C1 C2 1.5357(17) . ?
C1 C12 1.5379(18) . ?
C2 C3 1.5134(19) . ?
C2 H2A 1.024(15) . ?
C2 H2B 0.994(15) . ?
C3 C4 1.5345(17) . ?
C3 H3A 1.020(15) . ?
C3 H3B 1.000(16) . ?
C4 C10 1.5326(16) . ?
C4 C14 1.5363(17) . ?
C4 C13 1.5384(17) . ?
C5 C6 1.3933(17) . ?
C5 C10 1.3956(16) . ?
C5 H5 0.988(14) . ?
C6 C7 1.3988(17) . ?
C6 C15 1.4362(17) . ?
C7 C8 1.3814(18) . ?
C7 H7 0.989(15) . ?
C8 C9 1.3984(17) . ?
C8 H8 0.989(16) . ?
C9 C10 1.4083(16) . ?
C11 H111 1.006(17) . ?
C11 H112 1.014(18) . ?
C11 H113 0.988(17) . ?
C12 H121 1.009(17) . ?
C12 H122 0.989(17) . ?
C12 H123 1.010(17) . ?
C13 H131 1.009(16) . ?
C13 H132 1.008(17) . ?
C13 H133 0.986(15) . ?
C14 H141 1.007(15) . ?
C14 H142 1.002(16) . ?
C14 H143 1.000(16) . ?
C15 C16 1.1982(17) . ?
C16 C17 1.4366(17) . ?
C17 C22 1.3968(17) . ?
C17 C18 1.4006(18) . ?
C18 C19 1.3851(18) . ?
C18 H18 0.977(16) . ?
C19 C20 1.3876(19) . ?
C19 H19 0.976(16) . ?
C20 C21 1.3959(17) . ?
C20 H20 0.948(15) . ?
C21 C22 1.3909(16) . ?
C21 C23 1.4866(17) . ?
C22 H22 0.958(15) . ?
C24 H241 0.975(19) . ?
C24 H242 0.97(2) . ?
C24 H243 0.977(18) . ?

loop_
_geom_torsion_atom_site_label_1
_geom_torsion_atom_site_label_2
_geom_torsion_atom_site_label_3
_geom_torsion_atom_site_label_4
_geom_torsion
_geom_torsion_site_symmetry_1
_geom_torsion_site_symmetry_2
_geom_torsion_site_symmetry_3
_geom_torsion_site_symmetry_4
_geom_torsion_publ_flag
C9 C1 C2 C3 -51.41(14) . . . . ?
C11 C1 C2 C3 -173.87(11) . . . . ?
C12 C1 C2 C3 67.35(14) . . . . ?
C1 C2 C3 C4 61.30(14) . . . . ?
C2 C3 C4 C10 -39.76(14) . . . . ?
C2 C3 C4 C14 -162.34(11) . . . . ?
C2 C3 C4 C13 79.51(13) . . . . ?
C15 C6 C7 C8 178.25(11) . . . . ?
C6 C7 C8 C9 1.23(19) . . . . ?
C7 C8 C9 C1 -176.39(11) . . . . ?
C11 C1 C9 C8 -37.53(15) . . . . ?
C2 C1 C9 C8 -157.39(11) . . . . ?
C12 C1 C9 C8 81.78(14) . . . . ?
C11 C1 C9 C10 145.75(12) . . . . ?
C2 C1 C9 C10 25.89(15) . . . . ?
C12 C1 C9 C10 -94.94(13) . . . . ?
C6 C5 C10 C9 0.51(17) . . . . ?
C6 C5 C10 C4 -176.22(11) . . . . ?
C8 C9 C10 C5 -1.30(16) . . . . ?
C1 C9 C10 C5 175.45(11) . . . . ?
C8 C9 C10 C4 175.26(11) . . . . ?
C1 C9 C10 C4 -8.00(17) . . . . ?
C3 C4 C10 C5 -169.48(10) . . . . ?
C14 C4 C10 C5 -49.40(14) . . . . ?
C13 C4 C10 C5 69.84(13) . . . . ?
C3 C4 C10 C9 13.95(16) . . . . ?
C14 C4 C10 C9 134.03(12) . . . . ?
C13 C4 C10 C9 -106.73(12) . . . . ?
C23 C21 C22 C17 176.83(10) . . . . ?
C16 C17 C22 C21 -178.51(10) . . . . ?
C24 O1 C23 O2 1.58(18) . . . . ?
C24 O1 C23 C21 -178.39(11) . . . . ?
C22 C21 C23 O2 -169.62(12) . . . . ?
C20 C21 C23 O2 7.62(18) . . . . ?
C22 C21 C23 O1 10.34(15) . . . . ?
C20 C21 C23 O1 -172.41(10) . . . . ?

loop_
_cod_related_entry_id
_cod_related_entry_database
_cod_related_entry_code
1 ChemSpider 25938809
